data_2233822
loop_
_publ_author_name
'Dai, Dongmei'
'Tang, Lin'
'Gong, Yanqing'

_publ_section_title
;
 (6,6'-Dimethoxybiphenyl-2,2'-diyl)bis(diphenylphosphane)
 <i>P</i>,<i>P</i>'-dioxide dihydrate
;
_journal_coeditor_code HB6568
_journal_issue 3
_journal_name_full 'Acta Crystallographica Section E'
_journal_page_first o804
_journal_paper_doi 10.1107/S1600536812005314
_journal_volume 68
_journal_year 2012
_chemical_formula_iupac 'C38 H32 O4 P2, 2H2 O'
_chemical_formula_moiety 'C38 H32 O4 P2, 2(H2 O)'
_chemical_formula_sum 'C38 H36 O6 P2'
_chemical_formula_weight 650.61
_chemical_name_common
;
(6,6'-Dimethoxybiphenyl-2,2'-diyl)bis(diphenylphosphane) dioxide dihydrate
;
_chemical_name_systematic
;
(6,6'-Dimethoxybiphenyl-2,2'-diyl)bis(diphenylphosphane)
<i>P</i>,<i>P</i>'-dioxide dihydrate
;
_space_group_IT_number 61
_symmetry_cell_setting orthorhombic
_symmetry_space_group_name_Hall '-P 2ac 2ab'
_symmetry_space_group_name_H-M 'P b c a'
_atom_sites_solution_hydrogens geom
_atom_sites_solution_primary direct
_atom_sites_solution_secondary difmap
_audit_creation_method SHELXL-97
_cell_angle_alpha 90.00
_cell_angle_beta 90.00
_cell_angle_gamma 90.00
_cell_formula_units_Z 8
_cell_length_a 13.108(3)
_cell_length_b 15.650(3)
_cell_length_c 33.967(7)
_cell_measurement_reflns_used 4670
_cell_measurement_temperature 296(2)
_cell_measurement_theta_max 67.67
_cell_measurement_theta_min 2.60
_cell_volume 6968(3)
_computing_cell_refinement 'SAINT (Bruker, 2009)'
_computing_data_collection 'APEX2 (Bruker, 2009)'
_computing_data_reduction 'SAINT (Bruker, 2009)'
_computing_molecular_graphics 'SHELXTL (Sheldrick, 2008)'
_computing_publication_material 'SHELXTL (Sheldrick, 2008)'
_computing_structure_refinement 'SHELXL97 (Sheldrick, 2008)'
_computing_structure_solution 'SHELXS97 (Sheldrick, 2008)'
_diffrn_ambient_temperature 296(2)
_diffrn_measured_fraction_theta_full 0.981
_diffrn_measured_fraction_theta_max 0.981
_diffrn_measurement_device_type 'Bruker APEXII CCD'
_diffrn_measurement_method '\f and \w'
_diffrn_radiation_monochromator graphite
_diffrn_radiation_source 'fine-focus sealed tube'
_diffrn_radiation_type CuK\a
_diffrn_radiation_wavelength 1.54178
_diffrn_reflns_av_R_equivalents 0.0422
_diffrn_reflns_av_sigmaI/netI 0.0280
_diffrn_reflns_limit_h_max 12
_diffrn_reflns_limit_h_min -15
_diffrn_reflns_limit_k_max 18
_diffrn_reflns_limit_k_min -18
_diffrn_reflns_limit_l_max 40
_diffrn_reflns_limit_l_min -35
_diffrn_reflns_number 31453
_diffrn_reflns_theta_full 67.67
_diffrn_reflns_theta_max 67.67
_diffrn_reflns_theta_min 2.60
_exptl_absorpt_coefficient_mu 1.495
_exptl_absorpt_correction_T_max 0.8649
_exptl_absorpt_correction_T_min 0.7249
_exptl_absorpt_correction_type multi-scan
_exptl_absorpt_process_details '(SADABS; Bruker, 2009)'
_exptl_crystal_colour colourless
_exptl_crystal_density_diffrn 1.240
_exptl_crystal_density_method 'not measured'
_exptl_crystal_description block
_exptl_crystal_F_000 2736
_exptl_crystal_size_max 0.23
_exptl_crystal_size_mid 0.10
_exptl_crystal_size_min 0.10
_refine_diff_density_max 0.195
_refine_diff_density_min -0.286
_refine_ls_extinction_method none
_refine_ls_goodness_of_fit_ref 1.034
_refine_ls_hydrogen_treatment constr
_refine_ls_matrix_type full
_refine_ls_number_parameters 415
_refine_ls_number_reflns 6197
_refine_ls_number_restraints 3
_refine_ls_restrained_S_all 1.034
_refine_ls_R_factor_all 0.0618
_refine_ls_R_factor_gt 0.0438
_refine_ls_shift/su_max 0.001
_refine_ls_shift/su_mean 0.000
_refine_ls_structure_factor_coef Fsqd
_refine_ls_weighting_details 'calc w=1/[\s^2^(Fo^2^)+(0.0660P)^2^+1.3879P] where P=(Fo^2^+2Fc^2^)/3'
_refine_ls_weighting_scheme calc
_refine_ls_wR_factor_gt 0.1169
_refine_ls_wR_factor_ref 0.1302
_reflns_number_gt 4670
_reflns_number_total 6197
_reflns_threshold_expression I>2\s(I)
_cod_data_source_file hb6568.cif
_cod_data_source_block I
_cod_database_code 2233822
_cod_database_fobs_code 2233822

loop_
_symmetry_equiv_pos_as_xyz
'x, y, z'
'-x+1/2, -y, z+1/2'
'-x, y+1/2, -z+1/2'
'x+1/2, -y+1/2, -z'
'-x, -y, -z'
'x-1/2, y, -z-1/2'
'x, -y-1/2, z-1/2'
'-x-1/2, y-1/2, z'

loop_
_atom_site_type_symbol
_atom_site_label
_atom_site_fract_x
_atom_site_fract_y
_atom_site_fract_z
_atom_site_U_iso_or_equiv
_atom_site_adp_type
_atom_site_calc_flag
_atom_site_refinement_flags
_atom_site_occupancy
_atom_site_symmetry_multiplicity
P P1 0.80685(4) 0.18583(3) 0.593688(18) 0.05612(16) Uani d . 1 1
P P2 1.07260(4) 0.30232(4) 0.651596(17) 0.05821(17) Uani d . 1 1
O O1 1.10418(14) 0.07362(13) 0.67804(5) 0.0805(5) Uani d . 1 1
O O2 1.00948(16) 0.01615(12) 0.58155(6) 0.0875(6) Uani d . 1 1
O O3 0.87621(12) 0.24506(10) 0.57242(5) 0.0680(4) Uani d . 1 1
O O4 0.96975(12) 0.30072(10) 0.66970(5) 0.0710(4) Uani d . 1 1
C C1 0.96504(16) 0.12224(12) 0.64144(6) 0.0516(5) Uani d . 1 1
C C2 0.86030(16) 0.13410(12) 0.63672(6) 0.0539(5) Uani d . 1 1
C C3 0.79402(19) 0.10720(15) 0.66641(7) 0.0682(6) Uani d . 1 1
H H3A 0.7241 0.1153 0.6635 0.082 Uiso calc R 1 1
C C4 0.8310(2) 0.06900(16) 0.69975(8) 0.0751(7) Uani d . 1 1
H H4A 0.7858 0.0507 0.7191 0.090 Uiso calc R 1 1
C C5 0.9343(2) 0.05729(16) 0.70501(7) 0.0699(6) Uani d . 1 1
H H5A 0.9589 0.0320 0.7279 0.084 Uiso calc R 1 1
C C6 1.00078(18) 0.08347(14) 0.67601(6) 0.0597(5) Uani d . 1 1
C C7 1.04118(15) 0.14815(13) 0.61094(6) 0.0515(5) Uani d . 1 1
C C8 1.09387(15) 0.22572(14) 0.61251(6) 0.0532(5) Uani d . 1 1
C C9 1.16457(18) 0.24536(15) 0.58293(7) 0.0641(6) Uani d . 1 1
H H9A 1.2000 0.2968 0.5838 0.077 Uiso calc R 1 1
C C10 1.1816(2) 0.18884(17) 0.55269(7) 0.0727(7) Uani d . 1 1
H H10A 1.2285 0.2025 0.5331 0.087 Uiso calc R 1 1
C C11 1.1304(2) 0.11233(18) 0.55099(7) 0.0728(7) Uani d . 1 1
H H11A 1.1422 0.0747 0.5303 0.087 Uiso calc R 1 1
C C12 1.06147(18) 0.09148(15) 0.58007(7) 0.0622(6) Uani d . 1 1
C C13 1.0309(4) -0.0473(2) 0.55322(12) 0.1502(19) Uani d . 1 1
H H13A 0.9883 -0.0962 0.5579 0.225 Uiso calc R 1 1
H H13B 1.1013 -0.0637 0.5552 0.225 Uiso calc R 1 1
H H13C 1.0176 -0.0251 0.5274 0.225 Uiso calc R 1 1
C C14 1.1479(3) 0.0481(2) 0.71429(9) 0.1078(11) Uani d . 1 1
H H14A 1.2206 0.0438 0.7114 0.162 Uiso calc R 1 1
H H14B 1.1207 -0.0065 0.7219 0.162 Uiso calc R 1 1
H H14C 1.1321 0.0896 0.7342 0.162 Uiso calc R 1 1
C C15 0.69724(17) 0.24298(13) 0.61195(7) 0.0627(6) Uani d . 1 1
C C16 0.5982(2) 0.2192(2) 0.60574(14) 0.1231(14) Uani d . 1 1
H H16A 0.5844 0.1698 0.5915 0.148 Uiso calc R 1 1
C C17 0.5185(3) 0.2673(3) 0.62022(16) 0.152(2) Uani d . 1 1
H H17A 0.4517 0.2492 0.6163 0.183 Uiso calc R 1 1
C C18 0.5367(3) 0.3408(2) 0.64014(11) 0.1039(10) Uani d . 1 1
H H18A 0.4828 0.3735 0.6497 0.125 Uiso calc R 1 1
C C19 0.6331(3) 0.36566(17) 0.64588(9) 0.0855(8) Uani d . 1 1
H H19A 0.6459 0.4163 0.6593 0.103 Uiso calc R 1 1
C C20 0.7139(2) 0.31772(15) 0.63230(8) 0.0727(6) Uani d . 1 1
H H20A 0.7804 0.3360 0.6369 0.087 Uiso calc R 1 1
C C21 0.75769(17) 0.10246(13) 0.56231(6) 0.0573(5) Uani d . 1 1
C C22 0.7201(2) 0.12554(17) 0.52578(8) 0.0844(8) Uani d . 1 1
H H22A 0.7222 0.1825 0.5181 0.101 Uiso calc R 1 1
C C23 0.6794(3) 0.0651(2) 0.50058(8) 0.0949(9) Uani d . 1 1
H H23A 0.6537 0.0815 0.4762 0.114 Uiso calc R 1 1
C C24 0.6771(2) -0.01876(18) 0.51153(8) 0.0778(7) Uani d . 1 1
H H24A 0.6497 -0.0594 0.4946 0.093 Uiso calc R 1 1
C C25 0.7145(2) -0.04304(15) 0.54702(8) 0.0721(7) Uani d . 1 1
H H25A 0.7129 -0.1003 0.5543 0.087 Uiso calc R 1 1
C C26 0.7550(2) 0.01716(14) 0.57237(7) 0.0670(6) Uani d . 1 1
H H26A 0.7809 -0.0002 0.5966 0.080 Uiso calc R 1 1
C C27 1.09683(17) 0.40435(14) 0.62868(7) 0.0587(5) Uani d . 1 1
C C28 1.02525(18) 0.43283(15) 0.60170(7) 0.0668(6) Uani d . 1 1
H H28A 0.9701 0.3982 0.5951 0.080 Uiso calc R 1 1
C C29 1.0353(2) 0.51243(16) 0.58446(8) 0.0740(7) Uani d . 1 1
H H29A 0.9868 0.5313 0.5664 0.089 Uiso calc R 1 1
C C30 1.1163(2) 0.56346(16) 0.59384(8) 0.0738(7) Uani d . 1 1
H H30A 1.1224 0.6172 0.5824 0.089 Uiso calc R 1 1
C C31 1.1881(2) 0.53592(16) 0.61996(9) 0.0782(7) Uani d . 1 1
H H31A 1.2435 0.5707 0.6259 0.094 Uiso calc R 1 1
C C32 1.17926(19) 0.45643(16) 0.63770(8) 0.0726(7) Uani d . 1 1
H H32A 1.2284 0.4381 0.6556 0.087 Uiso calc R 1 1
C C33 1.1719(2) 0.28665(16) 0.68767(7) 0.0703(6) Uani d . 1 1
C C34 1.1509(3) 0.3085(3) 0.72569(10) 0.1249(13) Uani d . 1 1
H H34A 1.0867 0.3293 0.7323 0.150 Uiso calc R 1 1
C C35 1.2251(5) 0.2998(4) 0.75440(12) 0.168(2) Uani d . 1 1
H H35A 1.2104 0.3166 0.7800 0.202 Uiso calc R 1 1
C C36 1.3176(4) 0.2678(3) 0.74624(13) 0.1293(16) Uani d . 1 1
H H36A 1.3661 0.2615 0.7660 0.155 Uiso calc R 1 1
C C37 1.3394(3) 0.2448(3) 0.70872(12) 0.1192(13) Uani d . 1 1
H H37A 1.4035 0.2230 0.7026 0.143 Uiso calc R 1 1
C C38 1.2661(3) 0.2537(2) 0.67941(9) 0.0958(9) Uani d . 1 1
H H38A 1.2814 0.2370 0.6538 0.115 Uiso calc R 1 1
O O2' 0.9356(2) 0.2718(2) 0.49425(8) 0.1491(11) Uani d . 1 1
H H2'A 0.9192 0.2565 0.5174 0.224 Uiso d R 1 1
H H2'B 0.9978 0.2869 0.4960 0.224 Uiso d R 1 1
O O1' 0.9143(4) 0.4666(3) 0.69732(12) 0.228(2) Uani d D 1 1
H H1'A 0.9114 0.4391 0.6758 0.342 Uiso d RD 1 1
H H1'B 0.9306 0.4285 0.7140 0.342 Uiso d RD 1 1

loop_
_atom_site_aniso_label
_atom_site_aniso_U_11
_atom_site_aniso_U_22
_atom_site_aniso_U_33
_atom_site_aniso_U_12
_atom_site_aniso_U_13
_atom_site_aniso_U_23
P1 0.0547(3) 0.0467(3) 0.0669(4) -0.0015(2) 0.0027(2) 0.0036(2)
P2 0.0619(3) 0.0572(3) 0.0556(3) -0.0052(2) 0.0050(2) -0.0018(3)
O1 0.0752(11) 0.1074(14) 0.0588(10) 0.0052(10) -0.0087(8) 0.0174(9)
O2 0.1042(15) 0.0723(11) 0.0862(13) -0.0095(10) 0.0138(10) -0.0268(10)
O3 0.0634(9) 0.0622(9) 0.0785(11) -0.0065(7) 0.0018(8) 0.0160(8)
O4 0.0722(10) 0.0677(10) 0.0731(10) -0.0086(8) 0.0224(8) -0.0119(8)
C1 0.0609(12) 0.0465(10) 0.0474(11) -0.0029(9) 0.0048(9) -0.0025(9)
C2 0.0591(12) 0.0454(10) 0.0571(12) -0.0022(9) 0.0062(9) -0.0018(9)
C3 0.0646(14) 0.0648(14) 0.0753(16) -0.0039(11) 0.0159(11) 0.0025(12)
C4 0.0916(19) 0.0719(15) 0.0618(15) -0.0090(13) 0.0237(13) 0.0038(12)
C5 0.0956(19) 0.0663(14) 0.0479(13) -0.0063(13) 0.0060(12) 0.0021(11)
C6 0.0712(14) 0.0584(13) 0.0497(12) -0.0036(10) 0.0000(10) -0.0021(10)
C7 0.0524(11) 0.0572(11) 0.0448(11) 0.0051(9) -0.0008(8) 0.0027(9)
C8 0.0519(12) 0.0597(12) 0.0482(11) 0.0046(9) 0.0035(8) 0.0033(9)
C9 0.0623(13) 0.0659(13) 0.0642(14) 0.0042(11) 0.0123(10) 0.0116(11)
C10 0.0767(16) 0.0872(18) 0.0543(14) 0.0201(14) 0.0200(11) 0.0167(12)
C11 0.0863(18) 0.0801(17) 0.0522(13) 0.0184(14) 0.0109(11) -0.0026(12)
C12 0.0686(14) 0.0652(13) 0.0528(12) 0.0090(11) 0.0026(10) -0.0033(10)
C13 0.245(6) 0.096(3) 0.110(3) -0.033(3) 0.049(3) -0.046(2)
C14 0.105(2) 0.150(3) 0.0676(18) 0.018(2) -0.0213(16) 0.0263(19)
C15 0.0613(13) 0.0479(11) 0.0788(15) -0.0004(10) 0.0012(11) -0.0032(11)
C16 0.0627(18) 0.093(2) 0.213(4) -0.0049(15) 0.009(2) -0.073(3)
C17 0.065(2) 0.135(3) 0.257(6) 0.007(2) 0.014(3) -0.096(4)
C18 0.089(2) 0.088(2) 0.134(3) 0.0257(18) 0.0201(19) -0.020(2)
C19 0.112(2) 0.0569(14) 0.088(2) 0.0085(15) 0.0185(16) -0.0100(13)
C20 0.0800(17) 0.0644(14) 0.0738(16) -0.0074(12) 0.0047(12) -0.0072(12)
C21 0.0608(13) 0.0540(12) 0.0570(12) 0.0011(9) 0.0060(10) 0.0006(10)
C22 0.120(2) 0.0645(15) 0.0687(16) -0.0097(15) -0.0074(15) 0.0094(13)
C23 0.137(3) 0.091(2) 0.0572(15) -0.0121(19) -0.0136(16) 0.0031(15)
C24 0.0936(19) 0.0745(17) 0.0652(16) -0.0039(14) 0.0093(13) -0.0166(13)
C25 0.0838(17) 0.0520(13) 0.0804(17) 0.0009(11) 0.0039(13) -0.0065(12)
C26 0.0778(16) 0.0547(12) 0.0686(15) 0.0027(11) -0.0018(12) 0.0009(11)
C27 0.0562(12) 0.0574(12) 0.0626(13) -0.0039(9) 0.0022(10) -0.0029(10)
C28 0.0606(14) 0.0619(13) 0.0779(16) -0.0073(11) -0.0072(11) 0.0004(12)
C29 0.0722(16) 0.0658(15) 0.0841(18) 0.0024(12) -0.0062(12) 0.0043(13)
C30 0.0782(17) 0.0580(13) 0.0851(18) -0.0042(12) 0.0047(13) 0.0057(13)
C31 0.0718(16) 0.0683(15) 0.094(2) -0.0198(12) -0.0023(14) 0.0010(14)
C32 0.0649(15) 0.0703(15) 0.0827(17) -0.0114(11) -0.0117(12) 0.0052(13)
C33 0.0855(18) 0.0676(14) 0.0579(14) -0.0066(12) -0.0076(12) 0.0045(11)
C34 0.139(3) 0.172(4) 0.0640(19) 0.026(3) -0.0141(19) -0.015(2)
C35 0.192(5) 0.242(6) 0.071(2) 0.030(5) -0.041(3) -0.024(3)
C36 0.163(4) 0.127(3) 0.098(3) -0.025(3) -0.065(3) 0.027(2)
C37 0.103(3) 0.139(3) 0.116(3) 0.000(2) -0.041(2) 0.022(3)
C38 0.091(2) 0.120(2) 0.0771(18) 0.0091(18) -0.0196(15) 0.0020(17)
O2' 0.147(2) 0.198(3) 0.1023(18) 0.006(2) 0.0169(16) 0.027(2)
O1' 0.287(5) 0.217(4) 0.179(3) 0.099(4) 0.046(3) -0.055(3)

loop_
_atom_type_symbol
_atom_type_description
_atom_type_scat_dispersion_real
_atom_type_scat_dispersion_imag
_atom_type_scat_source
C C 0.0181 0.0091 'International Tables Vol C Tables 4.2.6.8 and 6.1.1.4'
H H 0.0000 0.0000 'International Tables Vol C Tables 4.2.6.8 and 6.1.1.4'
O O 0.0492 0.0322 'International Tables Vol C Tables 4.2.6.8 and 6.1.1.4'
P P 0.2955 0.4335 'International Tables Vol C Tables 4.2.6.8 and 6.1.1.4'

loop_
_geom_angle_atom_site_label_1
_geom_angle_atom_site_label_2
_geom_angle_atom_site_label_3
_geom_angle
O3 P1 C15 110.21(10)
O3 P1 C21 112.49(10)
C15 P1 C21 106.11(11)
O3 P1 C2 115.74(10)
C15 P1 C2 104.62(11)
C21 P1 C2 106.96(10)
O4 P2 C33 111.83(12)
O4 P2 C27 110.74(10)
C33 P2 C27 106.64(11)
O4 P2 C8 115.67(10)
C33 P2 C8 107.27(11)
C27 P2 C8 104.04(10)
C6 O1 C14 118.5(2)
C12 O2 C13 119.0(2)
C2 C1 C6 118.86(19)
C2 C1 C7 122.79(18)
C6 C1 C7 118.35(19)
C1 C2 C3 119.3(2)
C1 C2 P1 122.21(15)
C3 C2 P1 118.48(18)
C4 C3 C2 120.6(2)
C4 C3 H3A 119.7
C2 C3 H3A 119.7
C3 C4 C5 120.8(2)
C3 C4 H4A 119.6
C5 C4 H4A 119.6
C6 C5 C4 119.3(2)
C6 C5 H5A 120.4
C4 C5 H5A 120.4
O1 C6 C5 123.9(2)
O1 C6 C1 114.99(19)
C5 C6 C1 121.1(2)
C8 C7 C12 119.0(2)
C8 C7 C1 122.63(18)
C12 C7 C1 118.33(19)
C7 C8 C9 119.4(2)
C7 C8 P2 121.80(15)
C9 C8 P2 118.85(18)
C10 C9 C8 120.2(2)
C10 C9 H9A 119.9
C8 C9 H9A 119.9
C9 C10 C11 120.9(2)
C9 C10 H10A 119.6
C11 C10 H10A 119.6
C10 C11 C12 119.8(2)
C10 C11 H11A 120.1
C12 C11 H11A 120.1
O2 C12 C11 124.0(2)
O2 C12 C7 115.2(2)
C11 C12 C7 120.8(2)
O2 C13 H13A 109.5
O2 C13 H13B 109.5
H13A C13 H13B 109.5
O2 C13 H13C 109.5
H13A C13 H13C 109.5
H13B C13 H13C 109.5
O1 C14 H14A 109.5
O1 C14 H14B 109.5
H14A C14 H14B 109.5
O1 C14 H14C 109.5
H14A C14 H14C 109.5
H14B C14 H14C 109.5
C16 C15 C20 117.4(2)
C16 C15 P1 124.7(2)
C20 C15 P1 117.90(19)
C15 C16 C17 121.1(3)
C15 C16 H16A 119.5
C17 C16 H16A 119.5
C18 C17 C16 120.6(3)
C18 C17 H17A 119.7
C16 C17 H17A 119.7
C19 C18 C17 119.0(3)
C19 C18 H18A 120.5
C17 C18 H18A 120.5
C18 C19 C20 121.3(3)
C18 C19 H19A 119.3
C20 C19 H19A 119.3
C15 C20 C19 120.6(3)
C15 C20 H20A 119.7
C19 C20 H20A 119.7
C26 C21 C22 117.8(2)
C26 C21 P1 124.26(18)
C22 C21 P1 117.94(18)
C23 C22 C21 120.9(2)
C23 C22 H22A 119.5
C21 C22 H22A 119.5
C24 C23 C22 119.9(3)
C24 C23 H23A 120.1
C22 C23 H23A 120.1
C25 C24 C23 120.2(3)
C25 C24 H24A 119.9
C23 C24 H24A 119.9
C24 C25 C26 120.1(2)
C24 C25 H25A 119.9
C26 C25 H25A 119.9
C21 C26 C25 121.0(2)
C21 C26 H26A 119.5
C25 C26 H26A 119.5
C28 C27 C32 119.0(2)
C28 C27 P2 116.79(17)
C32 C27 P2 124.16(19)
C29 C28 C27 120.4(2)
C29 C28 H28A 119.8
C27 C28 H28A 119.8
C30 C29 C28 120.1(2)
C30 C29 H29A 119.9
C28 C29 H29A 119.9
C31 C30 C29 120.2(2)
C31 C30 H30A 119.9
C29 C30 H30A 119.9
C30 C31 C32 120.6(2)
C30 C31 H31A 119.7
C32 C31 H31A 119.7
C31 C32 C27 119.7(2)
C31 C32 H32A 120.1
C27 C32 H32A 120.1
C34 C33 C38 118.1(3)
C34 C33 P2 117.6(3)
C38 C33 P2 124.3(2)
C33 C34 C35 120.1(4)
C33 C34 H34A 120.0
C35 C34 H34A 120.0
C36 C35 C34 121.8(4)
C36 C35 H35A 119.1
C34 C35 H35A 119.1
C35 C36 C37 119.0(4)
C35 C36 H36A 120.5
C37 C36 H36A 120.5
C36 C37 C38 120.1(4)
C36 C37 H37A 120.0
C38 C37 H37A 120.0
C33 C38 C37 121.0(3)
C33 C38 H38A 119.5
C37 C38 H38A 119.5
H2'A O2' H2'B 104.8
H1'A O1' H1'B 103.5

loop_
_geom_bond_atom_site_label_1
_geom_bond_atom_site_label_2
_geom_bond_distance
P1 O3 1.4859(16)
P1 C15 1.802(2)
P1 C21 1.804(2)
P1 C2 1.812(2)
P2 O4 1.4819(16)
P2 C33 1.804(3)
P2 C27 1.804(2)
P2 C8 1.810(2)
O1 C6 1.366(3)
O1 C14 1.416(3)
O2 C12 1.363(3)
O2 C13 1.411(4)
C1 C2 1.395(3)
C1 C6 1.402(3)
C1 C7 1.495(3)
C2 C3 1.396(3)
C3 C4 1.369(4)
C3 H3A 0.9300
C4 C5 1.379(4)
C4 H4A 0.9300
C5 C6 1.377(3)
C5 H5A 0.9300
C7 C8 1.398(3)
C7 C12 1.399(3)
C8 C9 1.401(3)
C9 C10 1.374(3)
C9 H9A 0.9300
C10 C11 1.374(4)
C10 H10A 0.9300
C11 C12 1.378(3)
C11 H11A 0.9300
C13 H13A 0.9600
C13 H13B 0.9600
C13 H13C 0.9600
C14 H14A 0.9600
C14 H14B 0.9600
C14 H14C 0.9600
C15 C16 1.367(4)
C15 C20 1.376(3)
C16 C17 1.378(4)
C16 H16A 0.9300
C17 C18 1.356(5)
C17 H17A 0.9300
C18 C19 1.337(4)
C18 H18A 0.9300
C19 C20 1.377(4)
C19 H19A 0.9300
C20 H20A 0.9300
C21 C26 1.378(3)
C21 C22 1.383(3)
C22 C23 1.383(4)
C22 H22A 0.9300
C23 C24 1.364(4)
C23 H23A 0.9300
C24 C25 1.356(4)
C24 H24A 0.9300
C25 C26 1.383(3)
C25 H25A 0.9300
C26 H26A 0.9300
C27 C28 1.385(3)
C27 C32 1.388(3)
C28 C29 1.383(3)
C28 H28A 0.9300
C29 C30 1.366(4)
C29 H29A 0.9300
C30 C31 1.364(4)
C30 H30A 0.9300
C31 C32 1.387(3)
C31 H31A 0.9300
C32 H32A 0.9300
C33 C34 1.364(4)
C33 C38 1.368(4)
C34 C35 1.384(6)
C34 H34A 0.9300
C35 C36 1.341(6)
C35 H35A 0.9300
C36 C37 1.355(6)
C36 H36A 0.9300
C37 C38 1.391(4)
C37 H37A 0.9300
C38 H38A 0.9300
O2' H2'A 0.8497
O2' H2'B 0.8501
O1' H1'A 0.8498
O1' H1'B 0.8500

loop_
_geom_hbond_atom_site_label_D
_geom_hbond_atom_site_label_H
_geom_hbond_atom_site_label_A
_geom_hbond_distance_DH
_geom_hbond_distance_HA
_geom_hbond_distance_DA
_geom_hbond_angle_DHA
O1' H1'A O4 0.85 2.31 2.854(4) 123
O2' H2'A O3 0.85 1.96 2.799(3) 169

loop_
_geom_torsion_atom_site_label_1
_geom_torsion_atom_site_label_2
_geom_torsion_atom_site_label_3
_geom_torsion_atom_site_label_4
_geom_torsion
C6 C1 C2 C3 0.0(3)
C7 C1 C2 C3 179.25(19)
C6 C1 C2 P1 178.48(16)
C7 C1 C2 P1 -2.3(3)
O3 P1 C2 C1 -24.2(2)
C15 P1 C2 C1 -145.72(17)
C21 P1 C2 C1 101.98(18)
O3 P1 C2 C3 154.22(17)
C15 P1 C2 C3 32.7(2)
C21 P1 C2 C3 -79.55(19)
C1 C2 C3 C4 -0.5(3)
P1 C2 C3 C4 -178.99(19)
C2 C3 C4 C5 0.9(4)
C3 C4 C5 C6 -0.9(4)
C14 O1 C6 C5 -10.7(4)
C14 O1 C6 C1 169.9(2)
C4 C5 C6 O1 -178.9(2)
C4 C5 C6 C1 0.4(4)
C2 C1 C6 O1 179.40(19)
C7 C1 C6 O1 0.1(3)
C2 C1 C6 C5 0.0(3)
C7 C1 C6 C5 -179.3(2)
C2 C1 C7 C8 96.8(3)
C6 C1 C7 C8 -84.0(3)
C2 C1 C7 C12 -84.4(3)
C6 C1 C7 C12 94.8(2)
C12 C7 C8 C9 0.9(3)
C1 C7 C8 C9 179.64(19)
C12 C7 C8 P2 -179.68(16)
C1 C7 C8 P2 -0.9(3)
O4 P2 C8 C7 -27.9(2)
C33 P2 C8 C7 97.62(19)
C27 P2 C8 C7 -149.62(17)
O4 P2 C8 C9 151.54(17)
C33 P2 C8 C9 -82.90(19)
C27 P2 C8 C9 29.9(2)
C7 C8 C9 C10 0.1(3)
P2 C8 C9 C10 -179.40(18)
C8 C9 C10 C11 -0.3(4)
C9 C10 C11 C12 -0.5(4)
C13 O2 C12 C11 4.0(4)
C13 O2 C12 C7 -175.4(3)
C10 C11 C12 O2 -177.9(2)
C10 C11 C12 C7 1.4(4)
C8 C7 C12 O2 177.8(2)
C1 C7 C12 O2 -1.1(3)
C8 C7 C12 C11 -1.6(3)
C1 C7 C12 C11 179.5(2)
O3 P1 C15 C16 128.4(3)
C21 P1 C15 C16 6.4(3)
C2 P1 C15 C16 -106.5(3)
O3 P1 C15 C20 -48.9(2)
C21 P1 C15 C20 -170.98(19)
C2 P1 C15 C20 76.1(2)
C20 C15 C16 C17 -1.6(6)
P1 C15 C16 C17 -178.9(4)
C15 C16 C17 C18 1.8(8)
C16 C17 C18 C19 -0.6(7)
C17 C18 C19 C20 -0.6(6)
C16 C15 C20 C19 0.4(4)
P1 C15 C20 C19 177.9(2)
C18 C19 C20 C15 0.7(5)
O3 P1 C21 C26 133.4(2)
C15 P1 C21 C26 -106.0(2)
C2 P1 C21 C26 5.3(2)
O3 P1 C21 C22 -46.7(2)
C15 P1 C21 C22 73.9(2)
C2 P1 C21 C22 -174.8(2)
C26 C21 C22 C23 1.2(4)
P1 C21 C22 C23 -178.7(3)
C21 C22 C23 C24 -0.7(5)
C22 C23 C24 C25 0.0(5)
C23 C24 C25 C26 0.2(4)
C22 C21 C26 C25 -1.1(4)
P1 C21 C26 C25 178.8(2)
C24 C25 C26 C21 0.4(4)
O4 P2 C27 C28 -53.6(2)
C33 P2 C27 C28 -175.45(19)
C8 P2 C27 C28 71.3(2)
O4 P2 C27 C32 123.6(2)
C33 P2 C27 C32 1.7(2)
C8 P2 C27 C32 -111.5(2)
C32 C27 C28 C29 -0.8(4)
P2 C27 C28 C29 176.4(2)
C27 C28 C29 C30 0.3(4)
C28 C29 C30 C31 0.6(4)
C29 C30 C31 C32 -0.9(4)
C30 C31 C32 C27 0.2(4)
C28 C27 C32 C31 0.6(4)
P2 C27 C32 C31 -176.5(2)
O4 P2 C33 C34 -25.2(3)
C27 P2 C33 C34 96.0(3)
C8 P2 C33 C34 -153.0(3)
O4 P2 C33 C38 154.3(2)
C27 P2 C33 C38 -84.5(3)
C8 P2 C33 C38 26.4(3)
C38 C33 C34 C35 2.1(6)
P2 C33 C34 C35 -178.4(4)
C33 C34 C35 C36 -1.9(8)
C34 C35 C36 C37 1.1(8)
C35 C36 C37 C38 -0.6(7)
C34 C33 C38 C37 -1.6(5)
P2 C33 C38 C37 178.9(3)
C36 C37 C38 C33 0.9(6)

loop_
_cod_related_entry_id
_cod_related_entry_database
_cod_related_entry_code
1 ChemSpider 30657494
